data_1554811
loop_
_publ_author_name
'Liu, Xiong-Li'
'Zuo, Xiong'
'Wang, Jun-Xin'
'Chang, Shun-qin'
'Wei, Qi-Di'
'Zhou, Ying'

_publ_section_title
;
 A bifunctional pyrazolone--chromone synthon directed organocatalytic
 double Michael cascade reaction: forging five stereocenters in
 structurally diverse hexahydroxanthones
;
_journal_issue 9
_journal_name_full 'Organic Chemistry Frontiers'
_journal_page_first 1485
_journal_paper_doi 10.1039/C9QO00265K
_journal_volume 6
_journal_year 2019
_chemical_absolute_configuration ad
_chemical_formula_moiety 'C34 H30 N2 O7'
_chemical_formula_sum 'C34 H30 N2 O7'
_chemical_formula_weight 578.60
_space_group_crystal_system orthorhombic
_space_group_IT_number 19
_space_group_name_Hall 'P 2ac 2ab'
_space_group_name_H-M_alt 'P 21 21 21'
_atom_sites_solution_hydrogens geom
_atom_sites_solution_primary dual
_audit_creation_date 2018-08-12
_audit_creation_method
;
Olex2 1.2
(compiled 2018.05.29 svn.r3508 for OlexSys, GUI svn.r5506)
;
_audit_update_record
;
2018-08-17 deposited with the CCDC.	2019-03-12 downloaded from the CCDC.
;
_cell_angle_alpha 90
_cell_angle_beta 90
_cell_angle_gamma 90
_cell_formula_units_Z 4
_cell_length_a 9.72120(10)
_cell_length_b 10.32080(10)
_cell_length_c 28.5171(3)
_cell_measurement_reflns_used 30879
_cell_measurement_temperature 100.00(10)
_cell_measurement_theta_max 73.4250
_cell_measurement_theta_min 3.0920
_cell_volume 2861.14(5)
_computing_cell_refinement 'CrysAlisPro 1.171.38.43f (Rigaku OD, 2015)'
_computing_data_collection 'CrysAlisPro 1.171.38.43f (Rigaku OD, 2015)'
_computing_data_reduction 'CrysAlisPro 1.171.38.43f (Rigaku OD, 2015)'
_computing_molecular_graphics 'Olex2 (Dolomanov et al., 2009)'
_computing_publication_material 'Olex2 (Dolomanov et al., 2009)'
_computing_structure_refinement 'ShelXL (Sheldrick, 2015)'
_computing_structure_solution 'ShelXT (Sheldrick, 2015)'
_diffrn_ambient_environment N~2~
_diffrn_ambient_temperature 100.00(10)
_diffrn_detector 'CCD plate'
_diffrn_detector_area_resol_mean 5.2684
_diffrn_detector_type AtlasS2
_diffrn_measured_fraction_theta_full 1.000
_diffrn_measured_fraction_theta_max 0.995
_diffrn_measurement_details
;
List of Runs (angles in degrees, time in seconds):

  # Type    Start    End  Width  t~exp~   \w     \q     \k     \f   Frames
#--------------------------------------------------------------------------
  1  \w    -65.00  33.00   1.00    1.00    --  -40.92  38.00 -60.00   98
  2  \w     23.00  97.00   1.00    1.00    --   40.92-125.00-180.00   74
  3  \w     23.00  97.00   1.00    1.00    --   40.92-125.00 -60.00   74
  4  \w    100.00 178.00   1.00    1.00    --  106.95 111.00  30.00   78
  5  \w     25.00 109.00   1.00    1.00    --  106.95 -95.00   0.00   84
  6  \w     81.00 178.00   1.00    1.00    --  106.95  45.00-180.00   97
  7  \w    100.00 178.00   1.00    1.00    --  106.95 111.00 120.00   78
  8  \w     74.00 178.00   1.00    1.00    --  106.95  77.00  30.00  104
  9  \w     34.00 133.00   1.00    1.00    --  106.95 -45.00  30.00   99
 10  \w     30.00 116.00   1.00    1.00    --  106.95-111.00 150.00   86
 11  \w   -117.00  -8.00   1.00    1.00    --  -40.92 -77.00  30.00  109
 12  \w   -113.00 -13.00   1.00    1.00    --  -40.92 -57.00 150.00  100
 13  \w   -113.00 -13.00   1.00    1.00    --  -40.92 -57.00 -90.00  100
 14  \w     79.00 178.00   1.00    1.00    --  106.95  30.00 -90.00   99
 15  \w     78.00 178.00   1.00    1.00    --  106.95  61.00  90.00  100
 16  \w     74.00 178.00   1.00    1.00    --  106.95  77.00   0.00  104
 17  \w     74.00 178.00   1.00    1.00    --  106.95  77.00 120.00  104
 18  \w     74.00 178.00   1.00    1.00    --  106.95  77.00-180.00  104
 19  \w     78.00 178.00   1.00    1.00    --  106.95  61.00 -30.00  100
 20  \w    -69.00  32.00   1.00    1.00    --  -40.92  57.00  60.00  101
 21  \w   -117.00  -8.00   1.00    1.00    --  -40.92 -77.00 120.00  109
 22  \w      8.00 117.00   1.00    1.00    --   40.92  77.00 -60.00  109
 23  \w     25.00  52.00   1.00    1.00    --  106.95 -95.00-150.00   27
 24  \w     78.00 178.00   1.00    1.00    --  106.95  61.00 -60.00  100
;
_diffrn_measurement_device 'four-circle diffractometer'
_diffrn_measurement_device_type 'SuperNova, Dual, Cu at zero, AtlasS2'
_diffrn_measurement_method '\w scans'
_diffrn_orient_matrix_type 'CrysAlisPro convention (1999,Acta A55,543-557)'
_diffrn_orient_matrix_UB_11 -0.0782820000
_diffrn_orient_matrix_UB_12 -0.1246424000
_diffrn_orient_matrix_UB_13 0.0131227000
_diffrn_orient_matrix_UB_21 0.0411564000
_diffrn_orient_matrix_UB_22 0.0187168000
_diffrn_orient_matrix_UB_23 0.0517446000
_diffrn_orient_matrix_UB_31 -0.1314535000
_diffrn_orient_matrix_UB_32 0.0799917000
_diffrn_orient_matrix_UB_33 0.0083617000
_diffrn_radiation_monochromator mirror
_diffrn_radiation_probe x-ray
_diffrn_radiation_type CuK\a
_diffrn_radiation_wavelength 1.54184
_diffrn_reflns_av_R_equivalents 0.0370
_diffrn_reflns_av_unetI/netI 0.0174
_diffrn_reflns_Laue_measured_fraction_full 1.000
_diffrn_reflns_Laue_measured_fraction_max 0.995
_diffrn_reflns_limit_h_max 11
_diffrn_reflns_limit_h_min -11
_diffrn_reflns_limit_k_max 12
_diffrn_reflns_limit_k_min -12
_diffrn_reflns_limit_l_max 34
_diffrn_reflns_limit_l_min -35
_diffrn_reflns_number 37400
_diffrn_reflns_point_group_measured_fraction_full 1.000
_diffrn_reflns_point_group_measured_fraction_max 0.993
_diffrn_reflns_theta_full 67.684
_diffrn_reflns_theta_max 73.490
_diffrn_reflns_theta_min 3.099
_diffrn_source 'micro-focus sealed X-ray tube'
_diffrn_source_type 'SuperNova (Cu) X-ray Source'
_exptl_absorpt_coefficient_mu 0.776
_exptl_absorpt_correction_T_max 1.00000
_exptl_absorpt_correction_T_min 0.48845
_exptl_absorpt_correction_type multi-scan
_exptl_absorpt_process_details
;
CrysAlisPro 1.171.38.43f (Rigaku Oxford Diffraction, 2015)
Empirical absorption correction using spherical harmonics,
 implemented in SCALE3 ABSPACK scaling algorithm.
;
_exptl_crystal_colour colourless
_exptl_crystal_colour_primary colourless
_exptl_crystal_density_diffrn 1.343
_exptl_crystal_description block
_exptl_crystal_F_000 1216
_exptl_crystal_size_max 0.16
_exptl_crystal_size_mid 0.13
_exptl_crystal_size_min 0.12
_refine_diff_density_max 0.150
_refine_diff_density_min -0.236
_refine_diff_density_rms 0.057
_refine_ls_abs_structure_details
;
 Flack x determined using 2373 quotients [(I+)-(I-)]/[(I+)+(I-)]
 (Parsons, Flack and Wagner, Acta Cryst. B69 (2013) 249-259).
;
_refine_ls_abs_structure_Flack 0.04(4)
_refine_ls_extinction_method none
_refine_ls_goodness_of_fit_ref 1.084
_refine_ls_hydrogen_treatment constr
_refine_ls_matrix_type full
_refine_ls_number_parameters 392
_refine_ls_number_reflns 5734
_refine_ls_number_restraints 0
_refine_ls_restrained_S_all 1.084
_refine_ls_R_factor_all 0.0327
_refine_ls_R_factor_gt 0.0323
_refine_ls_shift/su_max 0.001
_refine_ls_shift/su_mean 0.000
_refine_ls_structure_factor_coef Fsqd
_refine_ls_weighting_details 'w=1/[\s^2^(Fo^2^)+(0.0521P)^2^+0.4120P] where P=(Fo^2^+2Fc^2^)/3'
_refine_ls_weighting_scheme calc
_refine_ls_wR_factor_gt 0.0810
_refine_ls_wR_factor_ref 0.0813
_reflns_Friedel_coverage 0.758
_reflns_Friedel_fraction_full 1.000
_reflns_Friedel_fraction_max 0.991
_reflns_number_gt 5643
_reflns_number_total 5734
_reflns_threshold_expression 'I > 2\s(I)'
_cod_data_source_file c9qo00265k2.cif
_cod_data_source_block zx-6a-c
_cod_database_code 1554811
_shelx_shelxl_version_number 2018/3
_shelx_space_group_comment
;
The symmetry employed for this shelxl refinement is uniquely defined
by the following loop, which should always be used as a source of
symmetry information in preference to the above space-group names.
They are only intended as comments.
;
_reflns_odcompleteness_completeness 99.97
_reflns_odcompleteness_iscentric 1
_reflns_odcompleteness_theta 66.97
_olex2_refinement_description
;
1. Fixed Uiso
 At 1.2 times of:
  All C(H) groups, All C(H,H) groups
 At 1.5 times of:
  All C(H,H,H) groups
2.a Ternary CH refined with riding coordinates:
 C7(H7), C8(H8), C12(H12)
2.b Secondary CH2 refined with riding coordinates:
 C10(H10A,H10B)
2.c Aromatic/amide H refined with riding coordinates:
 C5(H5), C28(H28), C17(H17), C24(H24), C26(H26), C4(H4), C20(H20), C25(H25),
 C27(H27), C2(H2), C19(H19), C3(H3), C18(H18)
2.d Idealised Me refined as rotating group:
 C29(H29A,H29B,H29C), C33(H33A,H33B,H33C), C32(H32A,H32B,H32C), C34(H34A,H34B,
 H34C)
;
_olex2_submission_special_instructions 'No special instructions were received'
_oxdiff_exptl_absorpt_empirical_details
;
Empirical correction (ABSPACK) includes:
- Absorption correction using spherical harmonics
- Frame scaling
- Detector area scaling
;
_oxdiff_exptl_absorpt_empirical_full_max 2.130
_oxdiff_exptl_absorpt_empirical_full_min 0.520

loop_
_space_group_symop_operation_xyz
'x, y, z'
'-x+1/2, -y, z+1/2'
'-x, y+1/2, -z+1/2'
'x+1/2, -y+1/2, -z'

loop_
_atom_site_label
_atom_site_type_symbol
_atom_site_fract_x
_atom_site_fract_y
_atom_site_fract_z
_atom_site_U_iso_or_equiv
_atom_site_adp_type
_atom_site_occupancy
_atom_site_site_symmetry_order
_atom_site_calc_flag
_atom_site_refinement_flags_posn
O5 O 0.46678(13) 0.07798(12) 0.61650(4) 0.0200(3) Uani 1 1 d .
O6 O 0.37158(13) 0.21374(13) 0.56312(4) 0.0243(3) Uani 1 1 d .
O2 O 0.78853(13) 0.42329(13) 0.68530(4) 0.0222(3) Uani 1 1 d .
O7 O 0.49094(13) 0.53874(12) 0.57979(4) 0.0208(3) Uani 1 1 d .
O3 O 0.81245(14) 0.13295(13) 0.65455(5) 0.0266(3) Uani 1 1 d .
O1 O 0.98792(14) 0.57503(13) 0.57117(5) 0.0266(3) Uani 1 1 d .
O4 O 0.64652(15) 0.15853(14) 0.70818(4) 0.0281(3) Uani 1 1 d .
N1 N 0.47675(15) 0.46842(13) 0.50280(5) 0.0171(3) Uani 1 1 d .
N2 N 0.51856(15) 0.35889(13) 0.47626(5) 0.0170(3) Uani 1 1 d .
C22 C 0.51946(17) 0.46251(16) 0.54852(6) 0.0164(3) Uani 1 1 d .
C30 C 0.46538(18) 0.17950(16) 0.58792(6) 0.0172(3) Uani 1 1 d .
C29 C 0.64466(18) 0.15946(16) 0.48789(6) 0.0192(3) Uani 1 1 d .
H29A H 0.593742 0.093026 0.503828 0.029 Uiso 1 1 calc GR
H29B H 0.740506 0.151612 0.495495 0.029 Uiso 1 1 calc GR
H29C H 0.632578 0.150220 0.454652 0.029 Uiso 1 1 calc GR
C9 C 0.93114(18) 0.52747(17) 0.60499(6) 0.0196(3) Uani 1 1 d .
C23 C 0.38554(18) 0.55700(16) 0.48056(6) 0.0188(3) Uani 1 1 d .
C7 C 0.72658(18) 0.41766(17) 0.63947(6) 0.0177(3) Uani 1 1 d .
H7 H 0.669657 0.494965 0.634814 0.021 Uiso 1 1 calc R
C21 C 0.59387(17) 0.28865(16) 0.50291(6) 0.0158(3) Uani 1 1 d .
C11 C 0.62055(17) 0.34803(16) 0.55061(6) 0.0158(3) Uani 1 1 d .
C16 C 0.51187(19) 0.31765(18) 0.67393(6) 0.0212(4) Uani 1 1 d .
C1 C 0.95398(18) 0.57487(18) 0.65349(6) 0.0210(4) Uani 1 1 d .
C6 C 0.88480(18) 0.51889(17) 0.69114(6) 0.0196(4) Uani 1 1 d .
C8 C 0.83474(17) 0.41133(17) 0.60083(6) 0.0173(3) Uani 1 1 d .
H8 H 0.889493 0.332808 0.605838 0.021 Uiso 1 1 calc R
C14 C 0.7108(2) 0.18778(18) 0.66684(6) 0.0219(4) Uani 1 1 d .
C5 C 0.9123(2) 0.55662(19) 0.73696(6) 0.0237(4) Uani 1 1 d .
H5 H 0.866318 0.517628 0.761835 0.028 Uiso 1 1 calc R
C15 C 0.5290(2) 0.2353(2) 0.71185(6) 0.0261(4) Uani 1 1 d .
C13 C 0.63269(18) 0.29711(17) 0.64106(6) 0.0179(3) Uani 1 1 d .
C28 C 0.3811(2) 0.55900(18) 0.43188(7) 0.0244(4) Uani 1 1 d .
H28 H 0.441428 0.507911 0.414591 0.029 Uiso 1 1 calc R
C12 C 0.60332(17) 0.24819(16) 0.59016(6) 0.0161(3) Uani 1 1 d .
H12 H 0.672417 0.181149 0.584045 0.019 Uiso 1 1 calc R
C17 C 0.3998(2) 0.4005(2) 0.67329(7) 0.0268(4) Uani 1 1 d .
H17 H 0.385684 0.456980 0.648330 0.032 Uiso 1 1 calc R
C31 C 0.3441(2) -0.00654(18) 0.62207(6) 0.0231(4) Uani 1 1 d .
C24 C 0.2966(2) 0.63478(18) 0.50665(7) 0.0253(4) Uani 1 1 d .
H24 H 0.300233 0.634402 0.539239 0.030 Uiso 1 1 calc R
C10 C 0.77109(17) 0.40296(18) 0.55135(6) 0.0181(3) Uani 1 1 d .
H10A H 0.828858 0.348153 0.531967 0.022 Uiso 1 1 calc R
H10B H 0.770767 0.488840 0.537535 0.022 Uiso 1 1 calc R
C26 C 0.1968(2) 0.71446(19) 0.43470(8) 0.0318(5) Uani 1 1 d .
H26 H 0.133262 0.766859 0.419374 0.038 Uiso 1 1 calc R
C4 C 1.0085(2) 0.6525(2) 0.74533(7) 0.0290(4) Uani 1 1 d .
H4 H 1.027270 0.677928 0.775958 0.035 Uiso 1 1 calc R
C33 C 0.3129(2) -0.0726(2) 0.57566(7) 0.0294(4) Uani 1 1 d .
H33A H 0.285177 -0.008880 0.553045 0.044 Uiso 1 1 calc GR
H33B H 0.240096 -0.134330 0.579961 0.044 Uiso 1 1 calc GR
H33C H 0.393808 -0.116468 0.564645 0.044 Uiso 1 1 calc GR
C20 C 0.4401(2) 0.2291(2) 0.74935(7) 0.0350(5) Uani 1 1 d .
H20 H 0.454066 0.171859 0.774076 0.042 Uiso 1 1 calc R
C25 C 0.2025(2) 0.71283(19) 0.48329(8) 0.0308(4) Uani 1 1 d .
H25 H 0.142504 0.764623 0.500446 0.037 Uiso 1 1 calc R
C27 C 0.2863(2) 0.6376(2) 0.40914(7) 0.0317(5) Uani 1 1 d .
H27 H 0.282847 0.638667 0.376547 0.038 Uiso 1 1 calc R
C32 C 0.2238(2) 0.0723(2) 0.64007(7) 0.0287(4) Uani 1 1 d .
H32A H 0.252363 0.122049 0.666787 0.043 Uiso 1 1 calc GR
H32B H 0.150438 0.015103 0.648991 0.043 Uiso 1 1 calc GR
H32C H 0.192359 0.129647 0.615835 0.043 Uiso 1 1 calc GR
C2 C 1.0507(2) 0.6730(2) 0.66271(7) 0.0289(4) Uani 1 1 d .
H2 H 1.097021 0.712530 0.638002 0.035 Uiso 1 1 calc R
C19 C 0.3285(3) 0.3130(2) 0.74825(7) 0.0383(5) Uani 1 1 d .
H19 H 0.266103 0.312669 0.772958 0.046 Uiso 1 1 calc R
C3 C 1.0773(2) 0.7111(2) 0.70831(7) 0.0335(5) Uani 1 1 d .
H3 H 1.141427 0.775961 0.714186 0.040 Uiso 1 1 calc R
C34 C 0.3952(2) -0.1031(2) 0.65849(8) 0.0361(5) Uani 1 1 d .
H34A H 0.477464 -0.144150 0.647277 0.054 Uiso 1 1 calc GR
H34B H 0.325758 -0.167581 0.663880 0.054 Uiso 1 1 calc GR
H34C H 0.414524 -0.058500 0.687287 0.054 Uiso 1 1 calc GR
C18 C 0.3084(2) 0.3971(2) 0.71116(8) 0.0361(5) Uani 1 1 d .
H18 H 0.232802 0.452263 0.711375 0.043 Uiso 1 1 calc R

loop_
_atom_site_aniso_label
_atom_site_aniso_U_11
_atom_site_aniso_U_22
_atom_site_aniso_U_33
_atom_site_aniso_U_23
_atom_site_aniso_U_13
_atom_site_aniso_U_12
O5 0.0211(6) 0.0200(6) 0.0188(5) 0.0038(5) -0.0034(5) -0.0064(5)
O6 0.0187(6) 0.0290(7) 0.0253(6) 0.0088(5) -0.0049(5) -0.0042(5)
O2 0.0246(6) 0.0275(7) 0.0146(6) -0.0011(5) -0.0022(5) -0.0094(6)
O7 0.0239(6) 0.0188(5) 0.0197(6) -0.0040(5) 0.0019(5) 0.0004(5)
O3 0.0286(7) 0.0277(7) 0.0235(6) 0.0016(5) -0.0067(6) 0.0024(6)
O1 0.0281(7) 0.0299(7) 0.0219(6) -0.0034(5) 0.0057(5) -0.0103(6)
O4 0.0337(8) 0.0334(7) 0.0173(6) 0.0062(5) -0.0028(6) -0.0069(6)
N1 0.0183(7) 0.0147(6) 0.0182(7) -0.0004(5) -0.0004(6) 0.0012(5)
N2 0.0185(7) 0.0163(6) 0.0162(6) -0.0014(5) 0.0008(6) 0.0001(6)
C22 0.0158(7) 0.0156(7) 0.0178(8) 0.0005(6) 0.0017(6) -0.0036(6)
C30 0.0196(8) 0.0176(7) 0.0144(7) -0.0003(6) 0.0000(6) -0.0017(6)
C29 0.0200(8) 0.0181(8) 0.0195(8) -0.0019(6) -0.0007(7) 0.0012(7)
C9 0.0166(8) 0.0221(8) 0.0202(8) -0.0027(7) 0.0005(7) -0.0009(7)
C23 0.0170(8) 0.0138(7) 0.0256(9) 0.0015(6) -0.0034(7) -0.0021(6)
C7 0.0190(8) 0.0211(8) 0.0129(7) -0.0018(6) -0.0007(6) -0.0027(7)
C21 0.0145(8) 0.0172(8) 0.0157(7) -0.0006(6) 0.0013(6) -0.0025(6)
C11 0.0161(8) 0.0154(7) 0.0160(8) -0.0005(6) -0.0002(6) -0.0008(6)
C16 0.0221(9) 0.0238(8) 0.0177(8) -0.0052(7) 0.0026(7) -0.0090(7)
C1 0.0190(8) 0.0228(8) 0.0210(8) -0.0031(7) -0.0014(7) -0.0033(7)
C6 0.0172(8) 0.0207(8) 0.0210(8) -0.0027(7) -0.0029(7) -0.0009(7)
C8 0.0151(8) 0.0194(8) 0.0173(8) -0.0003(6) 0.0002(6) -0.0024(7)
C14 0.0255(10) 0.0232(9) 0.0170(8) 0.0013(7) -0.0064(7) -0.0056(8)
C5 0.0233(9) 0.0290(9) 0.0188(8) -0.0020(7) -0.0025(7) -0.0006(8)
C15 0.0289(10) 0.0321(9) 0.0174(8) -0.0028(7) -0.0005(7) -0.0133(8)
C13 0.0189(8) 0.0203(8) 0.0146(7) -0.0010(6) -0.0006(7) -0.0035(7)
C28 0.0246(9) 0.0240(9) 0.0245(9) 0.0040(7) 0.0006(7) 0.0029(7)
C12 0.0176(8) 0.0164(8) 0.0144(7) 0.0000(6) -0.0012(6) 0.0002(6)
C17 0.0254(10) 0.0279(10) 0.0270(9) -0.0048(8) 0.0058(8) -0.0049(8)
C31 0.0257(9) 0.0240(9) 0.0194(8) 0.0035(7) -0.0016(7) -0.0118(7)
C24 0.0264(9) 0.0201(8) 0.0294(9) -0.0029(7) -0.0028(8) 0.0030(8)
C10 0.0171(8) 0.0225(8) 0.0148(7) -0.0022(6) 0.0013(6) -0.0027(7)
C26 0.0332(11) 0.0198(9) 0.0425(11) 0.0018(8) -0.0154(9) 0.0056(8)
C4 0.0276(10) 0.0352(10) 0.0241(9) -0.0091(8) -0.0068(8) -0.0021(9)
C33 0.0348(11) 0.0276(9) 0.0257(9) -0.0043(8) 0.0002(8) -0.0120(8)
C20 0.0427(12) 0.0458(12) 0.0165(8) -0.0017(8) 0.0043(9) -0.0206(10)
C25 0.0288(10) 0.0197(9) 0.0439(11) -0.0056(8) -0.0061(9) 0.0066(8)
C27 0.0386(12) 0.0285(10) 0.0280(10) 0.0055(8) -0.0098(9) 0.0036(9)
C32 0.0276(10) 0.0362(10) 0.0224(9) 0.0004(8) 0.0036(7) -0.0111(9)
C2 0.0275(10) 0.0317(10) 0.0274(9) -0.0046(8) 0.0012(8) -0.0116(8)
C19 0.0395(12) 0.0517(13) 0.0238(9) -0.0124(9) 0.0152(9) -0.0210(11)
C3 0.0319(11) 0.0355(11) 0.0331(11) -0.0094(9) -0.0041(9) -0.0120(9)
C34 0.0386(12) 0.0346(11) 0.0351(11) 0.0157(9) -0.0057(9) -0.0132(10)
C18 0.0321(11) 0.0411(12) 0.0351(11) -0.0152(9) 0.0118(9) -0.0079(9)

loop_
_atom_type_symbol
_atom_type_description
_atom_type_scat_dispersion_real
_atom_type_scat_dispersion_imag
_atom_type_scat_source
C C 0.0181 0.0091 'International Tables Vol C Tables 4.2.6.8 and 6.1.1.4'
H H 0.0000 0.0000 'International Tables Vol C Tables 4.2.6.8 and 6.1.1.4'
N N 0.0311 0.0180 'International Tables Vol C Tables 4.2.6.8 and 6.1.1.4'
O O 0.0492 0.0322 'International Tables Vol C Tables 4.2.6.8 and 6.1.1.4'

loop_
_geom_angle_atom_site_label_1
_geom_angle_atom_site_label_2
_geom_angle_atom_site_label_3
_geom_angle
C30 O5 C31 121.37(14)
C6 O2 C7 115.15(13)
C14 O4 C15 108.27(14)
N2 N1 C23 116.90(13)
C22 N1 N2 112.65(13)
C22 N1 C23 129.93(14)
C21 N2 N1 107.34(13)
O7 C22 N1 126.71(16)
O7 C22 C11 127.71(15)
N1 C22 C11 105.36(13)
O5 C30 C12 109.49(14)
O6 C30 O5 126.77(16)
O6 C30 C12 123.73(15)
O1 C9 C1 122.61(16)
O1 C9 C8 122.31(16)
C1 C9 C8 115.04(15)
C28 C23 N1 118.31(16)
C28 C23 C24 120.35(17)
C24 C23 N1 121.23(17)
O2 C7 C8 111.67(14)
O2 C7 C13 104.66(13)
C8 C7 C13 113.23(14)
N2 C21 C29 121.82(15)
N2 C21 C11 113.70(14)
C29 C21 C11 124.44(15)
C22 C11 C10 108.59(13)
C21 C11 C22 99.59(13)
C21 C11 C12 111.66(13)
C21 C11 C10 108.54(13)
C12 C11 C22 118.30(13)
C12 C11 C10 109.50(13)
C15 C16 C13 107.68(17)
C17 C16 C15 118.92(17)
C17 C16 C13 133.37(17)
C6 C1 C9 120.65(16)
C6 C1 C2 118.53(16)
C2 C1 C9 120.75(17)
O2 C6 C1 122.35(15)
O2 C6 C5 116.59(16)
C5 C6 C1 121.06(17)
C9 C8 C10 111.18(14)
C7 C8 C9 109.49(14)
C7 C8 C10 112.75(14)
O3 C14 O4 121.84(17)
O3 C14 C13 127.89(17)
O4 C14 C13 110.27(16)
C4 C5 C6 119.55(18)
C16 C15 O4 112.86(16)
C20 C15 O4 123.10(19)
C20 C15 C16 124.0(2)
C7 C13 C14 108.17(14)
C7 C13 C12 109.94(13)
C16 C13 C7 111.30(14)
C16 C13 C14 100.86(14)
C16 C13 C12 118.51(14)
C14 C13 C12 107.19(14)
C27 C28 C23 119.73(19)
C30 C12 C11 112.24(14)
C30 C12 C13 110.57(13)
C11 C12 C13 116.43(14)
C16 C17 C18 118.3(2)
O5 C31 C33 109.29(14)
O5 C31 C32 109.92(14)
O5 C31 C34 101.25(15)
C33 C31 C34 111.42(17)
C32 C31 C33 112.50(17)
C32 C31 C34 111.87(17)
C25 C24 C23 119.09(19)
C8 C10 C11 113.98(13)
C27 C26 C25 119.61(19)
C5 C4 C3 120.42(18)
C15 C20 C19 116.3(2)
C26 C25 C24 120.8(2)
C26 C27 C28 120.4(2)
C3 C2 C1 120.33(19)
C18 C19 C20 121.29(19)
C2 C3 C4 120.10(19)
C19 C18 C17 121.1(2)

loop_
_geom_bond_atom_site_label_1
_geom_bond_atom_site_label_2
_geom_bond_distance
O5 C30 1.328(2)
O5 C31 1.486(2)
O6 C30 1.207(2)
O2 C7 1.4402(19)
O2 C6 1.370(2)
O7 C22 1.221(2)
O3 C14 1.191(2)
O1 C9 1.215(2)
O4 C14 1.368(2)
O4 C15 1.395(3)
N1 N2 1.4198(19)
N1 C22 1.370(2)
N1 C23 1.423(2)
N2 C21 1.280(2)
C22 C11 1.538(2)
C30 C12 1.518(2)
C29 C21 1.485(2)
C9 C1 1.484(2)
C9 C8 1.526(2)
C23 C28 1.389(3)
C23 C24 1.395(3)
C7 C8 1.525(2)
C7 C13 1.544(2)
C21 C11 1.514(2)
C11 C12 1.537(2)
C11 C10 1.570(2)
C16 C15 1.385(3)
C16 C13 1.518(2)
C16 C17 1.385(3)
C1 C6 1.392(3)
C1 C2 1.407(3)
C6 C5 1.389(2)
C8 C10 1.543(2)
C14 C13 1.546(3)
C5 C4 1.382(3)
C15 C20 1.376(3)
C13 C12 1.563(2)
C28 C27 1.389(3)
C17 C18 1.399(3)
C31 C33 1.519(2)
C31 C32 1.514(3)
C31 C34 1.523(3)
C24 C25 1.389(3)
C26 C25 1.387(3)
C26 C27 1.384(3)
C4 C3 1.388(3)
C20 C19 1.388(4)
C2 C3 1.383(3)
C19 C18 1.382(4)
